data_1542762
loop_
_publ_author_name
'Li, Xiao-Hui'
'Zhang, Yu'
'Zhang, Jia-Hui'
'Li, Xiao-Nian'
'Cao, Ming-Ming'
'Di, Ying-Tong'
'Peng, Zong-Gen'
'Jiang, Jian-Dong'
'Hao, Xiao-Jiang'

_publ_section_title
;
 Myritonines A-C, Alkaloids from Myrioneuron tonkinensis Based on a Novel
 Hexacyclic Skeleton.
;
_journal_issue 4
_journal_name_full 'Journal of natural products'
_journal_page_first 1203
_journal_page_last 1207
_journal_paper_doi 10.1021/acs.jnatprod.5b01130
_journal_volume 79
_journal_year 2016
_chemical_absolute_configuration unk
_chemical_formula_moiety 'C20 H31 N3 O'
_chemical_formula_sum 'C20 H31 N3 O'
_chemical_formula_weight 329.48
_chemical_name_systematic
; 
 ? 
;
_space_group_IT_number 19
_symmetry_cell_setting orthorhombic
_symmetry_space_group_name_Hall 'P 2ac 2ab'
_symmetry_space_group_name_H-M 'P 21 21 21'
_atom_sites_solution_hydrogens geom
_atom_sites_solution_primary direct
_atom_sites_solution_secondary difmap
_audit_creation_method SHELXL-97
_cell_angle_alpha 90.00
_cell_angle_beta 90.00
_cell_angle_gamma 90.00
_cell_formula_units_Z 4
_cell_length_a 5.3218(4)
_cell_length_b 14.7425(8)
_cell_length_c 21.8252(14)
_cell_measurement_reflns_used 5076
_cell_measurement_temperature 100(2)
_cell_measurement_theta_max 69.02
_cell_measurement_theta_min 3.62
_cell_volume 1712.33(19)
_computing_cell_refinement 'Bruker SAINT'
_computing_data_collection 'Bruker APEX2'
_computing_data_reduction 'Bruker SAINT'
_computing_molecular_graphics 'Bruker SHELXTL'
_computing_publication_material 'Bruker SHELXTL'
_computing_structure_refinement 'SHELXL-97 (Sheldrick, 2008)'
_computing_structure_solution 'SHELXS-97 (Sheldrick, 2008)'
_diffrn_ambient_temperature 100(2)
_diffrn_measured_fraction_theta_full 0.981
_diffrn_measured_fraction_theta_max 0.981
_diffrn_measurement_device_type 'Bruker APEX-II CCD'
_diffrn_measurement_method '\f and \w scans'
_diffrn_radiation_monochromator graphite
_diffrn_radiation_source 'fine-focus sealed tube'
_diffrn_radiation_type CuK\a
_diffrn_radiation_wavelength 1.54178
_diffrn_reflns_av_R_equivalents 0.1156
_diffrn_reflns_av_sigmaI/netI 0.0778
_diffrn_reflns_limit_h_max 5
_diffrn_reflns_limit_h_min -6
_diffrn_reflns_limit_k_max 16
_diffrn_reflns_limit_k_min -17
_diffrn_reflns_limit_l_max 26
_diffrn_reflns_limit_l_min -21
_diffrn_reflns_number 15068
_diffrn_reflns_theta_full 69.66
_diffrn_reflns_theta_max 69.66
_diffrn_reflns_theta_min 3.62
_exptl_absorpt_coefficient_mu 0.617
_exptl_absorpt_correction_T_max 0.9639
_exptl_absorpt_correction_T_min 0.8610
_exptl_absorpt_correction_type multi-scan
_exptl_absorpt_process_details sadabs
_exptl_crystal_colour colourless
_exptl_crystal_density_diffrn 1.278
_exptl_crystal_density_method 'not measured'
_exptl_crystal_description prism
_exptl_crystal_F_000 720
_exptl_crystal_size_max 0.25
_exptl_crystal_size_mid 0.06
_exptl_crystal_size_min 0.06
_refine_diff_density_max 0.371
_refine_diff_density_min -0.420
_refine_diff_density_rms 0.091
_refine_ls_abs_structure_details 'Flack H D (1983), Acta Cryst. A39, 876-881'
_refine_ls_abs_structure_Flack 0.6(6)
_refine_ls_extinction_method none
_refine_ls_goodness_of_fit_ref 1.215
_refine_ls_hydrogen_treatment constr
_refine_ls_matrix_type full
_refine_ls_number_parameters 217
_refine_ls_number_reflns 3074
_refine_ls_number_restraints 0
_refine_ls_restrained_S_all 1.215
_refine_ls_R_factor_all 0.0922
_refine_ls_R_factor_gt 0.0727
_refine_ls_shift/su_max 0.000
_refine_ls_shift/su_mean 0.000
_refine_ls_structure_factor_coef Fsqd
_refine_ls_weighting_details 'calc w=1/[\s^2^(Fo^2^)+(0.1309P)^2^+0.0000P] where P=(Fo^2^+2Fc^2^)/3'
_refine_ls_weighting_scheme calc
_refine_ls_wR_factor_gt 0.2060
_refine_ls_wR_factor_ref 0.2251
_reflns_number_gt 2434
_reflns_number_total 3074
_reflns_threshold_expression >2sigma(I)
_cod_data_source_file np5b01130_si_002.cif
_cod_data_source_block cu_hmt6_0m
_cod_depositor_comments
;
The following automatic conversions were performed:

'_symmetry_cell_setting' value 'Orthorhombic' changed to
'orthorhombic' according to
/usr/data/users/saulius/crontab/automatic-downloads/rss-feeds/ACS/lib/dictionaries/cif_core.dic
dictionary named 'cif_core.dic' version 2.4.2 from 2011-04-26.

Automatic conversion script
Id: cif_fix_values 4268 2015-11-12 08:31:59Z antanas 

 Adding full bibliography for 1542762--1542763.cif.
;
_cod_database_code 1542762

loop_
_symmetry_equiv_pos_as_xyz
'x, y, z'
'x+1/2, -y+1/2, -z'
'-x, y+1/2, -z+1/2'
'-x+1/2, -y, z+1/2'

loop_
_atom_site_label
_atom_site_type_symbol
_atom_site_fract_x
_atom_site_fract_y
_atom_site_fract_z
_atom_site_U_iso_or_equiv
_atom_site_adp_type
_atom_site_occupancy
_atom_site_symmetry_multiplicity
_atom_site_calc_flag
_atom_site_refinement_flags
O11 O 0.8886(6) 0.37415(15) -0.03719(10) 0.0238(7) Uani 1 1 d .
N18 N 0.7030(7) 0.52980(19) 0.21501(12) 0.0192(8) Uani 1 1 d .
N1 N 0.9131(7) 0.53177(17) 0.11533(11) 0.0160(7) Uani 1 1 d .
N12 N 0.9947(7) 0.39118(19) 0.06259(11) 0.0191(7) Uani 1 1 d .
C21 C 0.5249(10) 0.4348(3) 0.32525(15) 0.0292(10) Uani 1 1 d .
H21A H 0.6761 0.4270 0.3511 0.035 Uiso 1 1 calc R
H21B H 0.3800 0.4075 0.3469 0.035 Uiso 1 1 calc R
C22 C 0.4766(9) 0.5355(2) 0.31438(15) 0.0266(10) Uani 1 1 d .
H22A H 0.3108 0.5435 0.2945 0.032 Uiso 1 1 calc R
H22B H 0.4731 0.5677 0.3542 0.032 Uiso 1 1 calc R
C23 C 0.6769(8) 0.5757(2) 0.27453(14) 0.0202(9) Uani 1 1 d .
H23A H 0.6377 0.6405 0.2673 0.024 Uiso 1 1 calc R
H23B H 0.8395 0.5727 0.2965 0.024 Uiso 1 1 calc R
C2 C 0.8956(8) 0.5724(2) 0.17630(14) 0.0170(8) Uani 1 1 d .
H2 H 1.0619 0.5649 0.1970 0.020 Uiso 1 1 calc R
C10 C 0.6928(8) 0.5458(2) 0.07570(14) 0.0164(8) Uani 1 1 d .
H10 H 0.5459 0.5115 0.0924 0.020 Uiso 1 1 calc R
C5 C 0.6258(8) 0.6465(2) 0.07010(14) 0.0172(8) Uani 1 1 d .
H5 H 0.7661 0.6775 0.0480 0.021 Uiso 1 1 calc R
C6 C 0.3911(9) 0.6549(2) 0.03127(15) 0.0230(9) Uani 1 1 d .
H6A H 0.3465 0.7198 0.0270 0.028 Uiso 1 1 calc R
H6B H 0.2501 0.6239 0.0522 0.028 Uiso 1 1 calc R
C7 C 0.4268(9) 0.6137(2) -0.03249(15) 0.0238(9) Uani 1 1 d .
H7A H 0.5483 0.6508 -0.0559 0.029 Uiso 1 1 calc R
H7B H 0.2646 0.6146 -0.0547 0.029 Uiso 1 1 calc R
C20 C 0.5633(9) 0.3877(2) 0.26414(14) 0.0241(9) Uani 1 1 d .
H20A H 0.4030 0.3881 0.2411 0.029 Uiso 1 1 calc R
H20B H 0.6099 0.3236 0.2716 0.029 Uiso 1 1 calc R
C19 C 0.7665(8) 0.4323(2) 0.22523(14) 0.0186(9) Uani 1 1 d .
H19 H 0.9298 0.4288 0.2478 0.022 Uiso 1 1 calc R
C9 C 0.7559(8) 0.5110(2) 0.01158(14) 0.0185(8) Uani 1 1 d .
H9 H 0.8794 0.5549 -0.0062 0.022 Uiso 1 1 calc R
C8 C 0.5228(8) 0.5157(2) -0.02871(14) 0.0202(8) Uani 1 1 d .
H8A H 0.3900 0.4763 -0.0115 0.024 Uiso 1 1 calc R
H8B H 0.5638 0.4935 -0.0703 0.024 Uiso 1 1 calc R
C4 C 0.6019(9) 0.6897(2) 0.13348(14) 0.0202(9) Uani 1 1 d .
H4A H 0.5676 0.7554 0.1295 0.024 Uiso 1 1 calc R
H4B H 0.4613 0.6615 0.1563 0.024 Uiso 1 1 calc R
C3 C 0.8478(8) 0.6748(2) 0.16759(14) 0.0214(9) Uani 1 1 d .
H3A H 0.8401 0.7049 0.2081 0.026 Uiso 1 1 calc R
H3B H 0.9880 0.7020 0.1441 0.026 Uiso 1 1 calc R
C11 C 0.8806(8) 0.4191(2) 0.01002(14) 0.0169(8) Uani 1 1 d .
C13 C 0.9740(8) 0.4360(2) 0.12185(14) 0.0179(8) Uani 1 1 d .
H13 H 1.1440 0.4329 0.1413 0.021 Uiso 1 1 calc R
C14 C 0.7956(8) 0.3843(2) 0.16372(14) 0.0188(8) Uani 1 1 d .
H14 H 0.6271 0.3819 0.1435 0.023 Uiso 1 1 calc R
C15 C 0.8953(9) 0.2858(2) 0.17014(15) 0.0221(9) Uani 1 1 d .
H15A H 1.0568 0.2867 0.1926 0.027 Uiso 1 1 calc R
H15B H 0.7741 0.2496 0.1943 0.027 Uiso 1 1 calc R
C16 C 0.9340(9) 0.2411(2) 0.10802(15) 0.0235(9) Uani 1 1 d .
H16A H 1.0145 0.1812 0.1138 0.028 Uiso 1 1 calc R
H16B H 0.7688 0.2312 0.0883 0.028 Uiso 1 1 calc R
C17 C 1.0965(9) 0.2988(2) 0.06675(15) 0.0244(9) Uani 1 1 d .
H17A H 1.2697 0.3010 0.0832 0.029 Uiso 1 1 calc R
H17B H 1.1032 0.2714 0.0254 0.029 Uiso 1 1 calc R

loop_
_atom_site_aniso_label
_atom_site_aniso_U_11
_atom_site_aniso_U_22
_atom_site_aniso_U_33
_atom_site_aniso_U_23
_atom_site_aniso_U_13
_atom_site_aniso_U_12
O11 0.0413(18) 0.0110(13) 0.0191(11) -0.0064(9) 0.0005(12) -0.0056(12)
N18 0.032(2) 0.0128(15) 0.0132(12) -0.0003(11) -0.0005(14) -0.0001(14)
N1 0.0241(18) 0.0091(14) 0.0148(12) -0.0020(11) -0.0029(14) 0.0023(13)
N12 0.0293(19) 0.0115(14) 0.0165(13) 0.0001(11) 0.0003(14) 0.0039(14)
C21 0.050(3) 0.020(2) 0.0175(15) 0.0031(14) 0.0080(19) -0.001(2)
C22 0.043(3) 0.0208(19) 0.0156(15) -0.0008(14) 0.0020(18) 0.0030(19)
C23 0.034(3) 0.0113(17) 0.0152(15) -0.0049(13) 0.0000(16) -0.0016(17)
C2 0.028(2) 0.0074(16) 0.0158(15) -0.0027(12) 0.0000(17) -0.0035(16)
C10 0.026(2) 0.0082(16) 0.0149(14) 0.0001(12) -0.0054(16) -0.0007(15)
C5 0.030(2) 0.0052(15) 0.0166(15) 0.0034(12) 0.0006(17) -0.0029(16)
C6 0.034(2) 0.0125(17) 0.0228(16) 0.0075(14) 0.0005(18) 0.0059(17)
C7 0.032(2) 0.0179(19) 0.0214(16) 0.0049(14) -0.0011(17) -0.0007(18)
C20 0.041(3) 0.0113(17) 0.0202(16) 0.0033(13) 0.0069(18) 0.0007(18)
C19 0.027(2) 0.0159(17) 0.0132(15) 0.0011(13) -0.0022(16) -0.0025(17)
C9 0.032(2) 0.0099(16) 0.0136(14) -0.0002(12) 0.0020(16) -0.0046(16)
C8 0.028(2) 0.0158(17) 0.0170(15) 0.0020(13) -0.0048(16) -0.0085(17)
C4 0.035(2) 0.0046(15) 0.0212(16) -0.0009(12) 0.0013(17) 0.0047(17)
C3 0.033(2) 0.0132(18) 0.0183(15) -0.0031(13) -0.0006(17) -0.0076(18)
C11 0.029(2) 0.0049(15) 0.0171(14) 0.0022(12) 0.0032(16) -0.0010(16)
C13 0.026(2) 0.0109(16) 0.0168(15) -0.0013(12) 0.0005(16) -0.0004(16)
C14 0.029(2) 0.0111(17) 0.0158(14) 0.0007(12) -0.0024(16) 0.0010(17)
C15 0.034(2) 0.0140(18) 0.0186(15) 0.0051(13) 0.0013(18) -0.0013(18)
C16 0.043(3) 0.0046(15) 0.0229(16) 0.0013(12) 0.0003(19) 0.0007(17)
C17 0.039(3) 0.0122(17) 0.0223(15) 0.0001(13) 0.0006(18) 0.0059(18)

loop_
_atom_type_symbol
_atom_type_description
_atom_type_scat_dispersion_real
_atom_type_scat_dispersion_imag
_atom_type_scat_source
C C 0.0181 0.0091 'International Tables Vol C Tables 4.2.6.8 and 6.1.1.4'
H H 0.0000 0.0000 'International Tables Vol C Tables 4.2.6.8 and 6.1.1.4'
N N 0.0311 0.0180 'International Tables Vol C Tables 4.2.6.8 and 6.1.1.4'
O O 0.0492 0.0322 'International Tables Vol C Tables 4.2.6.8 and 6.1.1.4'

loop_
_geom_angle_atom_site_label_1
_geom_angle_atom_site_label_2
_geom_angle_atom_site_label_3
_geom_angle
C2 N18 C23 112.1(3)
C2 N18 C19 109.9(3)
C23 N18 C19 109.4(2)
C13 N1 C2 108.8(2)
C13 N1 C10 111.8(3)
C2 N1 C10 115.2(3)
C11 N12 C13 125.3(3)
C11 N12 C17 119.8(3)
C13 N12 C17 113.2(2)
C20 C21 C22 109.4(3)
C20 C21 H21A 109.8
C22 C21 H21A 109.8
C20 C21 H21B 109.8
C22 C21 H21B 109.8
H21A C21 H21B 108.2
C23 C22 C21 110.8(4)
C23 C22 H22A 109.5
C21 C22 H22A 109.5
C23 C22 H22B 109.5
C21 C22 H22B 109.5
H22A C22 H22B 108.1
N18 C23 C22 113.4(3)
N18 C23 H23A 108.9
C22 C23 H23A 108.9
N18 C23 H23B 108.9
C22 C23 H23B 108.9
H23A C23 H23B 107.7
N1 C2 N18 113.1(3)
N1 C2 C3 107.4(2)
N18 C2 C3 112.0(3)
N1 C2 H2 108.0
N18 C2 H2 108.0
C3 C2 H2 108.0
N1 C10 C9 108.4(3)
N1 C10 C5 111.6(3)
C9 C10 C5 107.7(3)
N1 C10 H10 109.7
C9 C10 H10 109.7
C5 C10 H10 109.7
C6 C5 C4 113.8(3)
C6 C5 C10 108.5(3)
C4 C5 C10 110.6(2)
C6 C5 H5 107.9
C4 C5 H5 107.9
C10 C5 H5 107.9
C5 C6 C7 111.9(3)
C5 C6 H6A 109.2
C7 C6 H6A 109.2
C5 C6 H6B 109.2
C7 C6 H6B 109.2
H6A C6 H6B 107.9
C6 C7 C8 111.5(3)
C6 C7 H7A 109.3
C8 C7 H7A 109.3
C6 C7 H7B 109.3
C8 C7 H7B 109.3
H7A C7 H7B 108.0
C21 C20 C19 112.8(3)
C21 C20 H20A 109.0
C19 C20 H20A 109.0
C21 C20 H20B 109.0
C19 C20 H20B 109.0
H20A C20 H20B 107.8
N18 C19 C20 109.8(3)
N18 C19 C14 109.8(3)
C20 C19 C14 111.2(3)
N18 C19 H19 108.7
C20 C19 H19 108.7
C14 C19 H19 108.7
C11 C9 C8 112.7(3)
C11 C9 C10 114.8(3)
C8 C9 C10 109.6(3)
C11 C9 H9 106.4
C8 C9 H9 106.4
C10 C9 H9 106.4
C9 C8 C7 110.2(3)
C9 C8 H8A 109.6
C7 C8 H8A 109.6
C9 C8 H8B 109.6
C7 C8 H8B 109.6
H8A C8 H8B 108.1
C3 C4 C5 108.1(3)
C3 C4 H4A 110.1
C5 C4 H4A 110.1
C3 C4 H4B 110.1
C5 C4 H4B 110.1
H4A C4 H4B 108.4
C4 C3 C2 110.1(3)
C4 C3 H3A 109.6
C2 C3 H3A 109.6
C4 C3 H3B 109.6
C2 C3 H3B 109.6
H3A C3 H3B 108.2
O11 C11 N12 121.9(3)
O11 C11 C9 121.3(3)
N12 C11 C9 116.6(3)
N1 C13 N12 111.7(3)
N1 C13 C14 113.9(3)
N12 C13 C14 110.7(3)
N1 C13 H13 106.7
N12 C13 H13 106.7
C14 C13 H13 106.7
C13 C14 C19 111.1(3)
C13 C14 C15 108.0(3)
C19 C14 C15 112.9(3)
C13 C14 H14 108.2
C19 C14 H14 108.2
C15 C14 H14 108.2
C16 C15 C14 111.8(3)
C16 C15 H15A 109.3
C14 C15 H15A 109.3
C16 C15 H15B 109.3
C14 C15 H15B 109.3
H15A C15 H15B 107.9
C17 C16 C15 111.4(3)
C17 C16 H16A 109.4
C15 C16 H16A 109.4
C17 C16 H16B 109.4
C15 C16 H16B 109.4
H16A C16 H16B 108.0
N12 C17 C16 110.4(3)
N12 C17 H17A 109.6
C16 C17 H17A 109.6
N12 C17 H17B 109.6
C16 C17 H17B 109.6
H17A C17 H17B 108.1

loop_
_geom_bond_atom_site_label_1
_geom_bond_atom_site_label_2
_geom_bond_distance
O11 C11 1.226(4)
N18 C2 1.469(5)
N18 C23 1.471(4)
N18 C19 1.493(4)
N1 C13 1.456(4)
N1 C2 1.462(4)
N1 C10 1.472(5)
N12 C11 1.362(4)
N12 C13 1.456(4)
N12 C17 1.469(4)
C21 C20 1.518(4)
C21 C22 1.525(5)
C21 H21A 0.9900
C21 H21B 0.9900
C22 C23 1.498(6)
C22 H22A 0.9900
C22 H22B 0.9900
C23 H23A 0.9900
C23 H23B 0.9900
C2 C3 1.542(4)
C2 H2 1.0000
C10 C9 1.528(4)
C10 C5 1.531(4)
C10 H10 1.0000
C5 C6 1.515(6)
C5 C4 1.528(4)
C5 H5 1.0000
C6 C7 1.531(5)
C6 H6A 0.9900
C6 H6B 0.9900
C7 C8 1.534(5)
C7 H7A 0.9900
C7 H7B 0.9900
C20 C19 1.524(5)
C20 H20A 0.9900
C20 H20B 0.9900
C19 C14 1.525(4)
C19 H19 1.0000
C9 C11 1.509(5)
C9 C8 1.522(5)
C9 H9 1.0000
C8 H8A 0.9900
C8 H8B 0.9900
C4 C3 1.521(6)
C4 H4A 0.9900
C4 H4B 0.9900
C3 H3A 0.9900
C3 H3B 0.9900
C13 C14 1.522(5)
C13 H13 1.0000
C14 C15 1.552(5)
C14 H14 1.0000
C15 C16 1.522(5)
C15 H15A 0.9900
C15 H15B 0.9900
C16 C17 1.511(5)
C16 H16A 0.9900
C16 H16B 0.9900
C17 H17A 0.9900
C17 H17B 0.9900

loop_
_geom_torsion_atom_site_label_1
_geom_torsion_atom_site_label_2
_geom_torsion_atom_site_label_3
_geom_torsion_atom_site_label_4
_geom_torsion
C20 C21 C22 C23 -52.0(5)
C2 N18 C23 C22 178.3(3)
C19 N18 C23 C22 -59.5(4)
C21 C22 C23 N18 56.9(4)
C13 N1 C2 N18 -59.4(4)
C10 N1 C2 N18 67.0(4)
C13 N1 C2 C3 176.5(3)
C10 N1 C2 C3 -57.1(4)
C23 N18 C2 N1 -176.1(3)
C19 N18 C2 N1 62.0(4)
C23 N18 C2 C3 -54.6(4)
C19 N18 C2 C3 -176.5(3)
C13 N1 C10 C9 -62.8(3)
C2 N1 C10 C9 172.2(3)
C13 N1 C10 C5 178.7(3)
C2 N1 C10 C5 53.8(4)
N1 C10 C5 C6 -177.3(3)
C9 C10 C5 C6 63.8(4)
N1 C10 C5 C4 -51.9(4)
C9 C10 C5 C4 -170.8(3)
C4 C5 C6 C7 178.0(3)
C10 C5 C6 C7 -58.5(4)
C5 C6 C7 C8 53.0(4)
C22 C21 C20 C19 53.6(5)
C2 N18 C19 C20 -178.7(3)
C23 N18 C19 C20 57.8(4)
C2 N18 C19 C14 -56.1(4)
C23 N18 C19 C14 -179.6(3)
C21 C20 C19 N18 -57.1(4)
C21 C20 C19 C14 -178.8(3)
N1 C10 C9 C11 46.3(4)
C5 C10 C9 C11 167.2(3)
N1 C10 C9 C8 174.2(3)
C5 C10 C9 C8 -64.8(4)
C11 C9 C8 C7 -171.9(3)
C10 C9 C8 C7 59.0(4)
C6 C7 C8 C9 -52.4(4)
C6 C5 C4 C3 179.0(3)
C10 C5 C4 C3 56.7(4)
C5 C4 C3 C2 -62.1(3)
N1 C2 C3 C4 61.0(4)
N18 C2 C3 C4 -63.7(4)
C13 N12 C11 O11 -173.8(4)
C17 N12 C11 O11 -9.9(6)
C13 N12 C11 C9 9.7(6)
C17 N12 C11 C9 173.5(3)
C8 C9 C11 O11 36.5(5)
C10 C9 C11 O11 162.9(4)
C8 C9 C11 N12 -146.9(3)
C10 C9 C11 N12 -20.6(5)
C2 N1 C13 N12 -179.9(3)
C10 N1 C13 N12 51.7(4)
C2 N1 C13 C14 53.7(4)
C10 N1 C13 C14 -74.7(3)
C11 N12 C13 N1 -24.8(5)
C17 N12 C13 N1 170.4(3)
C11 N12 C13 C14 103.2(4)
C17 N12 C13 C14 -61.5(4)
N1 C13 C14 C19 -51.4(4)
N12 C13 C14 C19 -178.3(3)
N1 C13 C14 C15 -175.7(3)
N12 C13 C14 C15 57.4(4)
N18 C19 C14 C13 51.1(4)
C20 C19 C14 C13 172.7(3)
N18 C19 C14 C15 172.6(3)
C20 C19 C14 C15 -65.7(4)
C13 C14 C15 C16 -54.1(4)
C19 C14 C15 C16 -177.4(3)
C14 C15 C16 C17 53.0(5)
C11 N12 C17 C16 -107.5(4)
C13 N12 C17 C16 58.2(4)
C15 C16 C17 N12 -53.1(5)
